data_2200921
loop_
_publ_author_name
'Low, John Nicolson'
'Cobo, Justo'
'Nogueras, Manuel'
'S\'anchez, Adolfo'
'Hern\'andez, Pedro'
'Quiroga, Jairo'

_publ_section_title 5-[(6-Chloro-[1,3]benzothiazol-2-ylamino)methylene]-2,2-dimethyl-[1,3]dioxane-4,6-dione
_journal_issue 1
_journal_name_full 'Acta Crystallographica Section E'
_journal_page_first o57
_journal_page_last o58
_journal_paper_doi 10.1107/S1600536801020694
_journal_volume 58
_journal_year 2002
_chemical_formula_iupac 'C14 H11 Cl N2 O4 S'
_chemical_formula_moiety 'C14 H11 Cl N2 O4 S'
_chemical_formula_sum 'C14 H11 Cl N2 O4 S'
_chemical_formula_weight 338.76
_chemical_melting_point 524
_chemical_name_systematic
;
5-[(6-Chloro-[1,3]benzothiazol-2-ylamino)-methylene]-2,2-dimethyl-
[1,3]dioxane-4,6-dione
;
_space_group_IT_number 14
_symmetry_cell_setting monoclinic
_symmetry_space_group_name_Hall '-P 2ybc'
_symmetry_space_group_name_H-M 'P 1 21/c 1'
_atom_sites_solution_hydrogens geom
_atom_sites_solution_primary direct
_atom_sites_solution_secondary difmap
_cell_angle_alpha 90.00
_cell_angle_beta 109.178(4)
_cell_angle_gamma 90.00
_cell_formula_units_Z 4
_cell_length_a 5.3389(4)
_cell_length_b 28.583(2)
_cell_length_c 9.8618(8)
_cell_measurement_reflns_used 2714
_cell_measurement_temperature 120.0(10)
_cell_measurement_theta_max 27.42
_cell_measurement_theta_min 3.06
_cell_volume 1421.41(19)
_computing_cell_refinement 'DENZO-SMN (Otwinowski & Minor, 1997)'
_computing_data_collection 'KappaCCD Server Software (Nonius, 1997)'
_computing_data_reduction DENZO-SMN
_computing_molecular_graphics 'ORTEPII (Johnson, 1976) and  PLATON (Spek, 2001)'
_computing_publication_material 'SHELXL97 and WordPerfect macro PRPKAPPA (Ferguson, 1999)'
_computing_structure_refinement 'SHELXL97 (Sheldrick, 1997)'
_computing_structure_solution 'SHELXS97 (Sheldrick, 1997)'
_diffrn_ambient_temperature 120.0(10)
_diffrn_measured_fraction_theta_full .870
_diffrn_measured_fraction_theta_max .839
_diffrn_measurement_device_type 'Nonius KappaCCD'
_diffrn_measurement_method '\f scans, and \w scans with \k offsets'
_diffrn_radiation_monochromator graphite
_diffrn_radiation_source 'fine-focus sealed X-ray tube'
_diffrn_radiation_type 'Mo K\a'
_diffrn_radiation_wavelength .71073
_diffrn_reflns_av_R_equivalents .066
_diffrn_reflns_av_sigmaI/netI .1541
_diffrn_reflns_limit_h_max 6
_diffrn_reflns_limit_h_min -6
_diffrn_reflns_limit_k_max 29
_diffrn_reflns_limit_k_min -37
_diffrn_reflns_limit_l_max 12
_diffrn_reflns_limit_l_min -12
_diffrn_reflns_number 6289
_diffrn_reflns_theta_full 25.00
_diffrn_reflns_theta_max 27.42
_diffrn_reflns_theta_min 3.06
_diffrn_standards_decay_% negligible
_exptl_absorpt_coefficient_mu .435
_exptl_absorpt_correction_T_max .9957
_exptl_absorpt_correction_T_min .9180
_exptl_absorpt_correction_type multi-scan
_exptl_absorpt_process_details '(DENZO-SMN; Otwinowski & Minor, 1997)'
_exptl_crystal_colour yellow
_exptl_crystal_density_diffrn 1.583
_exptl_crystal_density_method 'not measured'
_exptl_crystal_description plate
_exptl_crystal_F_000 696
_exptl_crystal_size_max .20
_exptl_crystal_size_mid .15
_exptl_crystal_size_min .01
_refine_diff_density_max .332
_refine_diff_density_min -.355
_refine_ls_extinction_method none
_refine_ls_goodness_of_fit_ref .935
_refine_ls_hydrogen_treatment constr
_refine_ls_matrix_type full
_refine_ls_number_parameters 201
_refine_ls_number_reflns 2714
_refine_ls_number_restraints 0
_refine_ls_restrained_S_all .935
_refine_ls_R_factor_all .1393
_refine_ls_R_factor_gt .0544
_refine_ls_shift/su_max <0.001
_refine_ls_shift/su_mean .000
_refine_ls_structure_factor_coef Fsqd
_refine_ls_weighting_details 'w = 1/[\s^2^(Fo^2^)+(0.0358P)^2^] where P = (Fo^2^+2Fc^2^)/3'
_refine_ls_weighting_scheme calc
_refine_ls_wR_factor_gt .0943
_refine_ls_wR_factor_ref .1160
_reflns_number_gt 1430
_reflns_number_total 2714
_reflns_threshold_expression I>2\s(I)
_cod_data_source_file na6116.cif
_cod_data_source_block I
_cod_depositor_comments
;
The following automatic conversions were performed:

'_chemical_melting_point' value '524K' was changed to '524' - the
value should be numeric and without a unit designator.

Automatic conversion script
Id: cif_fix_values 1646 2011-03-28 12:23:43Z adriana 

The following automatic conversions were performed:

'_chemical_melting_point' value '524K' was changed to '524' - the
value should be numeric and without a unit
designator.

'_exptl_absorpt_correction_type' value 'Multi-scan'
changed to 'multi-scan' according to
/home/saulius/struct/CIF-dictionaries/cif_core.dic dictionary named
'cif_core.dic' version 2.4.1 from 2010-06-29.

Automatic conversion script
Id: cif_fix_values 1715 2011-07-08 13:25:40Z adriana 
;
_cod_original_sg_symbol_H-M 'P 21/c'
_cod_database_code 2200921
_cod_database_fobs_code 2200921

loop_
_symmetry_equiv_pos_as_xyz
'x, y, z'
'-x, y+1/2, -z+1/2'
'-x, -y, -z'
'x, -y+1/2, z+1/2'

loop_
_atom_site_label
_atom_site_fract_x
_atom_site_fract_y
_atom_site_fract_z
_atom_site_U_iso_or_equiv
_atom_site_adp_type
_atom_site_calc_flag
_atom_site_refinement_flags
_atom_site_occupancy
_atom_site_disorder_assembly
_atom_site_disorder_group
_atom_site_type_symbol
S1 .50857(17) -.02167(3) .82323(11) .0234(3) Uani d . 1 . . S
C2 .7535(7) .01394(13) .7970(4) .0205(9) Uani d . 1 . . C
N21 .8452(5) .05151(10) .8920(3) .0233(8) Uani d . 1 . . N
C22 1.0219(6) .08347(12) .8797(4) .0196(9) Uani d . 1 . . C
O11 1.3791(4) .18811(9) 1.0377(3) .0236(6) Uani d . 1 . . O
C12 1.1915(7) .20408(13) 1.1032(4) .0237(10) Uani d . 1 . . C
C121 1.3431(7) .23615(14) 1.2231(4) .0408(12) Uani d . 1 . . C
C122 .9566(7) .22650(13) .9937(4) .0321(11) Uani d . 1 . . C
O13 1.1038(5) .16556(9) 1.1721(3) .0265(7) Uani d . 1 . . O
C14 1.0195(7) .12659(13) 1.0921(4) .0227(10) Uani d . 1 . . C
O14 .8806(5) .09885(9) 1.1311(3) .0278(7) Uani d . 1 . . O
C15 1.1109(6) .12006(12) .9711(4) .0185(9) Uani d . 1 . . C
C16 1.3155(7) .14992(13) .9496(4) .0208(9) Uani d . 1 . . C
O16 1.4352(5) .14314(8) .8677(3) .0279(7) Uani d . 1 . . O
N3 .8400(5) .00484(10) .6939(3) .0193(8) Uani d . 1 . . N
C3A .7079(6) -.03472(13) .6214(4) .0213(9) Uani d . 1 . . C
C4 .7513(7) -.05519(13) .5031(4) .0217(9) Uani d . 1 . . C
C5 .6086(7) -.09474(13) .4429(4) .0253(10) Uani d . 1 . . C
C6 .4247(7) -.11302(13) .5011(4) .0216(9) Uani d . 1 . . C
Cl6 .24393(19) -.16248(3) .41996(11) .0335(3) Uani d . 1 . . Cl
C7 .3772(6) -.09389(13) .6180(4) .0190(9) Uani d . 1 . . C
C7A .5227(7) -.05422(12) .6769(4) .0190(9) Uani d . 1 . . C
H21 .7834 .0544 .9640 .028 Uiso calc R 1 . . H
H22 1.0887 .0802 .8020 .024 Uiso calc R 1 . . H
H12D 1.4930 .2192 1.2895 .061 Uiso calc R 1 . . H
H12E 1.2258 .2472 1.2748 .061 Uiso calc R 1 . . H
H12F 1.4092 .2630 1.1833 .061 Uiso calc R 1 . . H
H12A 1.0152 .2540 .9528 .048 Uiso calc R 1 . . H
H12B .8279 .2361 1.0398 .048 Uiso calc R 1 . . H
H12C .8735 .2040 .9171 .048 Uiso calc R 1 . . H
H4 .8770 -.0422 .4643 .026 Uiso calc R 1 . . H
H5 .6360 -.1093 .3623 .030 Uiso calc R 1 . . H
H7 .2517 -.1071 .6565 .023 Uiso calc R 1 . . H

loop_
_atom_site_aniso_label
_atom_site_aniso_U_11
_atom_site_aniso_U_22
_atom_site_aniso_U_33
_atom_site_aniso_U_12
_atom_site_aniso_U_13
_atom_site_aniso_U_23
S1 .0268(6) .0237(6) .0213(6) -.0030(4) .0101(4) -.0008(5)
C2 .021(2) .021(2) .021(2) .0008(17) .0090(18) -.0018(19)
N21 .0256(18) .0274(19) .020(2) -.0014(15) .0119(15) .0026(16)
C22 .018(2) .022(2) .022(2) .0045(17) .0114(17) .0082(19)
O11 .0258(15) .0235(16) .0243(16) -.0049(12) .0120(12) -.0067(14)
C12 .031(2) .026(2) .020(2) -.0049(18) .0161(19) -.005(2)
C121 .055(3) .036(3) .043(3) -.016(2) .032(2) -.015(2)
C122 .034(2) .026(2) .041(3) .0015(19) .018(2) .001(2)
O13 .0385(16) .0258(16) .0175(15) -.0063(13) .0124(12) -.0018(14)
C14 .021(2) .021(2) .023(3) .0024(18) .0024(18) .002(2)
O14 .0325(16) .0332(18) .0198(16) -.0052(13) .0113(12) .0055(14)
C15 .024(2) .015(2) .017(2) .0007(17) .0070(17) .0002(19)
C16 .020(2) .021(2) .020(2) .0032(18) .0046(18) .003(2)
O16 .0309(16) .0318(17) .0287(18) -.0043(13) .0203(14) -.0070(14)
N3 .0190(18) .0162(18) .024(2) .0010(13) .0088(15) .0023(16)
C3A .020(2) .021(2) .021(2) .0042(17) .0036(18) .0054(19)
C4 .024(2) .024(2) .021(2) .0024(17) .0122(17) .007(2)
C5 .034(2) .023(2) .019(2) .0082(19) .0085(19) .001(2)
C6 .029(2) .017(2) .018(2) .0009(17) .0070(18) .0023(19)
Cl6 .0460(7) .0263(6) .0299(7) -.0094(5) .0147(5) -.0065(5)
C7 .023(2) .023(2) .018(2) -.0007(17) .0147(17) .0065(19)
C7A .021(2) .019(2) .018(2) .0009(17) .0086(17) .0006(19)

loop_
_atom_type_symbol
_atom_type_description
_atom_type_scat_dispersion_real
_atom_type_scat_dispersion_imag
_atom_type_scat_source
C C .0033 .0016 'International Tables Vol C Tables 4.2.6.8 and 6.1.1.4'
H H .0000 .0000 'International Tables Vol C Tables 4.2.6.8 and 6.1.1.4'
Cl Cl .1484 .1585 'International Tables Vol C Tables 4.2.6.8 and 6.1.1.4'
N N .0061 .0033 'International Tables Vol C Tables 4.2.6.8 and 6.1.1.4'
O O .0106 .0060 'International Tables Vol C Tables 4.2.6.8 and 6.1.1.4'
S S .1246 .1234 'International Tables Vol C Tables 4.2.6.8 and 6.1.1.4'

loop_
_geom_angle_atom_site_label_1
_geom_angle_atom_site_label_2
_geom_angle_atom_site_label_3
_geom_angle
_geom_angle_publ_flag
C7A S1 C2 87.14(18) no
N3 C2 N21 123.4(3) no
N3 C2 S1 119.1(3) no
N21 C2 S1 117.5(3) no
C22 N21 C2 124.1(3) no
C22 N21 H21 118.0 no
C2 N21 H21 118.0 no
N21 C22 C15 124.4(4) no
N21 C22 H22 117.8 no
C15 C22 H22 117.8 no
C16 O11 C12 118.5(3) no
O11 C12 O13 110.5(3) no
O11 C12 C122 110.7(3) no
O13 C12 C122 109.8(3) no
O11 C12 C121 105.9(3) no
O13 C12 C121 105.5(3) no
C122 C12 C121 114.3(3) no
C12 C121 H12D 109.5 no
C12 C121 H12E 109.5 no
H12D C121 H12E 109.5 no
C12 C121 H12F 109.5 no
H12D C121 H12F 109.5 no
H12E C121 H12F 109.5 no
C12 C122 H12A 109.5 no
C12 C122 H12B 109.5 no
H12A C122 H12B 109.5 no
C12 C122 H12C 109.5 no
H12A C122 H12C 109.5 no
H12B C122 H12C 109.5 no
C14 O13 C12 116.6(3) no
O14 C14 O13 117.9(4) no
O14 C14 C15 125.3(4) no
O13 C14 C15 116.8(3) no
C22 C15 C14 120.5(3) no
C22 C15 C16 118.0(4) no
C14 C15 C16 121.3(3) no
O16 C16 O11 118.8(3) no
O16 C16 C15 126.5(4) no
O11 C16 C15 114.6(3) no
C2 N3 C3A 108.6(3) no
C4 C3A C7A 119.8(3) no
C4 C3A N3 125.0(4) no
C7A C3A N3 115.2(4) no
C5 C4 C3A 118.9(4) no
C5 C4 H4 120.5 no
C3A C4 H4 120.5 no
C4 C5 C6 119.5(4) no
C4 C5 H5 120.2 no
C6 C5 H5 120.2 no
C7 C6 C5 123.2(3) no
C7 C6 Cl6 118.6(3) no
C5 C6 Cl6 118.2(3) no
C6 C7 C7A 116.4(4) no
C6 C7 H7 121.8 no
C7A C7 H7 121.8 no
C7 C7A C3A 122.2(4) no
C7 C7A S1 127.8(3) no
C3A C7A S1 110.0(3) no

loop_
_geom_bond_atom_site_label_1
_geom_bond_atom_site_label_2
_geom_bond_site_symmetry_2
_geom_bond_distance
_geom_bond_publ_flag
S1 C7A . 1.740(4) no
S1 C2 . 1.742(4) no
C2 N3 . 1.274(4) no
C2 N21 . 1.403(4) no
N21 C22 . 1.347(4) no
N21 H21 . .8800 no
C22 C15 . 1.360(5) no
C22 H22 . .9500 no
O11 C16 . 1.367(4) no
O11 C12 . 1.433(4) no
C12 O13 . 1.450(4) no
C12 C122 . 1.503(5) no
C12 C121 . 1.505(5) no
C121 H12D . .9800 no
C121 H12E . .9800 no
C121 H12F . .9800 no
C122 H12A . .9800 no
C122 H12B . .9800 no
C122 H12C . .9800 no
O13 C14 . 1.354(4) no
C14 O14 . 1.230(4) no
C14 C15 . 1.443(5) no
C15 C16 . 1.456(5) no
C16 O16 . 1.199(4) no
N3 C3A . 1.399(4) no
C3A C4 . 1.391(5) no
C3A C7A . 1.394(5) no
C4 C5 . 1.383(5) no
C4 H4 . .9500 no
C5 C6 . 1.392(5) no
C5 H5 . .9500 no
C6 C7 . 1.372(5) no
C6 Cl6 . 1.750(4) no
C7 C7A . 1.389(5) no
C7 H7 . .9500 no

loop_
_geom_hbond_atom_site_label_D
_geom_hbond_atom_site_label_H
_geom_hbond_atom_site_label_A
_geom_hbond_site_symmetry_A
_geom_hbond_distance_DH
_geom_hbond_distance_HA
_geom_hbond_distance_DA
_geom_hbond_angle_DHA
_geom_hbond_publ_flag
N21 H21 O14 . .88 2.01 2.671(4) 131 y
C5 H5 O16 3_756 .95 2.38 3.299(5) 163 y
C7 H7 O14 3_657 .95 2.43 3.205(5) 138 y

loop_
_geom_torsion_atom_site_label_1
_geom_torsion_atom_site_label_2
_geom_torsion_atom_site_label_3
_geom_torsion_atom_site_label_4
_geom_torsion
_geom_torsion_publ_flag
C7A S1 C2 N3 .6(3) no
C7A S1 C2 N21 -179.4(3) no
N3 C2 N21 C22 4.1(5) no
S1 C2 N21 C22 -175.9(3) no
C2 N21 C22 C15 179.8(3) no
C16 O11 C12 O13 50.3(4) no
C16 O11 C12 C122 -71.6(4) no
C16 O11 C12 C121 164.0(3) no
O11 C12 O13 C14 -50.3(4) no
C122 C12 O13 C14 72.1(4) no
C121 C12 O13 C14 -164.3(3) no
C12 O13 C14 O14 -160.9(3) no
C12 O13 C14 C15 21.8(4) no
N21 C22 C15 C14 .7(5) no
N21 C22 C15 C16 175.9(3) no
O14 C14 C15 C22 7.3(6) no
O13 C14 C15 C22 -175.7(3) no
O14 C14 C15 C16 -167.7(3) no
O13 C14 C15 C16 9.3(5) no
C12 O11 C16 O16 161.7(3) no
C12 O11 C16 C15 -20.9(4) no
C22 C15 C16 O16 -8.0(5) no
C14 C15 C16 O16 167.1(4) no
C22 C15 C16 O11 174.8(3) no
C14 C15 C16 O11 -10.0(5) no
N21 C2 N3 C3A 179.8(3) no
S1 C2 N3 C3A -.2(4) no
C2 N3 C3A C4 -179.7(3) no
C2 N3 C3A C7A -.4(4) no
C7A C3A C4 C5 .0(5) no
N3 C3A C4 C5 179.2(3) no
C3A C4 C5 C6 .3(5) no
C4 C5 C6 C7 -.5(6) no
C4 C5 C6 Cl6 178.9(3) no
C5 C6 C7 C7A .5(5) no
Cl6 C6 C7 C7A -179.0(3) no
C6 C7 C7A C3A -.2(5) no
C6 C7 C7A S1 179.6(3) no
C4 C3A C7A C7 .0(5) no
N3 C3A C7A C7 -179.3(3) no
C4 C3A C7A S1 -179.9(3) no
N3 C3A C7A S1 .9(4) no
C2 S1 C7A C7 179.4(3) no
C2 S1 C7A C3A -.8(3) no

loop_
_cod_related_entry_id
_cod_related_entry_database
_cod_related_entry_code
1 ChemSpider 17920090
